data_4071282
loop_
_publ_author_name
'Chitanda, Jackson M.'
'Prokopchuk, Demyan E.'
'Quail, J. Wilson'
'Foley, Stephen R.'

_publ_section_title
;
 From Pyrroles to Isoindolines: Synthesis of a \g-Diimine Ligand for
 Applications in Palladium Coordination Chemistry and Catalysis
;
_journal_issue 10
_journal_name_full Organometallics
_journal_page_first 2337
_journal_paper_doi 10.1021/om800080e
_journal_volume 27
_journal_year 2008
_chemical_formula_moiety 'C20 H23 N O'
_chemical_formula_sum 'C20 H23 N O'
_chemical_formula_weight 293.39
_chemical_name_systematic
; 
 ? 
;
_space_group_IT_number 15
_symmetry_cell_setting monoclinic
_symmetry_space_group_name_Hall '-C 2yc'
_symmetry_space_group_name_H-M 'C 1 2/c 1'
_atom_sites_solution_hydrogens geom
_atom_sites_solution_primary direct
_atom_sites_solution_secondary difmap
_audit_creation_method SHELXL-97
_cell_angle_alpha 90.00
_cell_angle_beta 94.906(2)
_cell_angle_gamma 90.00
_cell_formula_units_Z 8
_cell_length_a 18.3891(6)
_cell_length_b 14.9010(5)
_cell_length_c 12.2811(4)
_cell_measurement_reflns_used 3944
_cell_measurement_temperature 173(2)
_cell_measurement_theta_max 27.485
_cell_measurement_theta_min 0.998
_cell_volume 3352.89(19)
_computing_cell_refinement 'HKL Scalepack (Otwinowski & Minor 1997)'
_computing_data_collection 'Collect (Nonius BV, 1997-2000)'
_computing_data_reduction 'HKL Denzo and Scalepack (Otwinowski & Minor 1997)'
_computing_molecular_graphics 'Ortep-3 for Windows (Farrugia, 1997)'
_computing_publication_material 'PLATON (Spek, 2003)'
_computing_structure_refinement 'SHELXL-97 (Sheldrick, 1997)'
_computing_structure_solution 'SHELXS-97 (Sheldrick, 1997)'
_diffrn_ambient_temperature 173(2)
_diffrn_detector_area_resol_mean 9
_diffrn_measured_fraction_theta_full 0.998
_diffrn_measured_fraction_theta_max 0.998
_diffrn_measurement_device 'Nonius KappaCCD'
_diffrn_measurement_method '\f scans and \w scans with \k offsets'
_diffrn_radiation_monochromator 'horizonally mounted graphite crystal'
_diffrn_radiation_source 'fine-focus sealed tube'
_diffrn_radiation_type MoK\a
_diffrn_radiation_wavelength 0.71073
_diffrn_reflns_av_R_equivalents 0.0350
_diffrn_reflns_av_sigmaI/netI 0.0454
_diffrn_reflns_limit_h_max 22
_diffrn_reflns_limit_h_min -22
_diffrn_reflns_limit_k_max 18
_diffrn_reflns_limit_k_min -18
_diffrn_reflns_limit_l_max 15
_diffrn_reflns_limit_l_min -15
_diffrn_reflns_number 6658
_diffrn_reflns_theta_full 26.37
_diffrn_reflns_theta_max 26.37
_diffrn_reflns_theta_min 3.52
_diffrn_standards_decay_% 0
_diffrn_standards_interval_count 0
_diffrn_standards_interval_time 0
_diffrn_standards_number 0
_exptl_absorpt_coefficient_mu 0.071
_exptl_absorpt_correction_type none
_exptl_crystal_colour colourless
_exptl_crystal_density_diffrn 1.162
_exptl_crystal_density_method 'not measured'
_exptl_crystal_description plate
_exptl_crystal_F_000 1264
_exptl_crystal_size_max 0.25
_exptl_crystal_size_mid 0.25
_exptl_crystal_size_min 0.10
_refine_diff_density_max 0.241
_refine_diff_density_min -0.218
_refine_diff_density_rms 0.044
_refine_ls_extinction_method none
_refine_ls_goodness_of_fit_ref 1.017
_refine_ls_hydrogen_treatment constr
_refine_ls_matrix_type full
_refine_ls_number_parameters 203
_refine_ls_number_reflns 3418
_refine_ls_number_restraints 0
_refine_ls_restrained_S_all 1.017
_refine_ls_R_factor_all 0.0743
_refine_ls_R_factor_gt 0.0478
_refine_ls_shift/su_max 0.000
_refine_ls_shift/su_mean 0.000
_refine_ls_structure_factor_coef Fsqd
_refine_ls_weighting_details 'calc w=1/[\s^2^(Fo^2^)+(0.0546P)^2^+2.0017P] where P=(Fo^2^+2Fc^2^)/3'
_refine_ls_weighting_scheme calc
_refine_ls_wR_factor_gt 0.1090
_refine_ls_wR_factor_ref 0.1242
_reflns_number_gt 2483
_reflns_number_total 3418
_reflns_threshold_expression >2\s(I)
_cod_data_source_file om800080e-file001.cif
_cod_data_source_block 314
_cod_original_sg_symbol_H-M 'C 2/c'
_cod_database_code 4071282

loop_
_symmetry_equiv_pos_as_xyz
'x, y, z'
'-x, y, -z+1/2'
'x+1/2, y+1/2, z'
'-x+1/2, y+1/2, -z+1/2'
'-x, -y, -z'
'x, -y, z-1/2'
'-x+1/2, -y+1/2, -z'
'x+1/2, -y+1/2, z-1/2'

loop_
_atom_site_label
_atom_site_type_symbol
_atom_site_fract_x
_atom_site_fract_y
_atom_site_fract_z
_atom_site_U_iso_or_equiv
_atom_site_adp_type
_atom_site_occupancy
_atom_site_symmetry_multiplicity
_atom_site_calc_flag
_atom_site_refinement_flags
O1 O 0.20818(7) -0.06838(8) 0.21983(9) 0.0362(3) Uani 1 1 d .
N1 N 0.21349(7) 0.02908(9) 0.07510(10) 0.0250(3) Uani 1 1 d .
C1 C 0.18490(8) -0.04009(10) 0.13004(12) 0.0239(3) Uani 1 1 d .
C2 C 0.12129(8) -0.07295(10) 0.05841(13) 0.0240(3) Uani 1 1 d .
C3 C 0.07377(9) -0.14323(11) 0.07445(14) 0.0315(4) Uani 1 1 d .
H3 H 0.0790 -0.1784 0.1391 0.038 Uiso 1 1 calc R
C4 C 0.01849(9) -0.16049(12) -0.00670(15) 0.0347(4) Uani 1 1 d .
H4 H -0.0145 -0.2085 0.0019 0.042 Uiso 1 1 calc R
C5 C 0.01099(9) -0.10822(12) -0.10047(14) 0.0350(4) Uani 1 1 d .
H5 H -0.0274 -0.1209 -0.1550 0.042 Uiso 1 1 calc R
C6 C 0.05829(9) -0.03807(12) -0.11622(14) 0.0328(4) Uani 1 1 d .
H6 H 0.0528 -0.0025 -0.1806 0.039 Uiso 1 1 calc R
C7 C 0.11398(8) -0.02127(11) -0.03540(13) 0.0261(4) Uani 1 1 d .
C8 C 0.17314(9) 0.04836(11) -0.03064(13) 0.0296(4) Uani 1 1 d .
H8A H 0.2046 0.0412 -0.0916 0.044 Uiso 1 1 calc R
H8B H 0.1526 0.1098 -0.0325 0.044 Uiso 1 1 calc R
C9 C 0.27725(8) 0.08028(10) 0.11165(12) 0.0247(3) Uani 1 1 d .
C10 C 0.34569(9) 0.04940(11) 0.08680(13) 0.0292(4) Uani 1 1 d .
C11 C 0.40584(9) 0.10435(12) 0.11461(14) 0.0332(4) Uani 1 1 d .
H11 H 0.4531 0.0850 0.0992 0.040 Uiso 1 1 calc R
C12 C 0.39762(9) 0.18665(12) 0.16431(14) 0.0318(4) Uani 1 1 d .
H12 H 0.4390 0.2239 0.1808 0.038 Uiso 1 1 calc R
C13 C 0.32972(9) 0.21503(11) 0.19009(13) 0.0296(4) Uani 1 1 d .
H13 H 0.3247 0.2716 0.2243 0.036 Uiso 1 1 calc R
C14 C 0.26836(8) 0.16113(10) 0.16618(13) 0.0260(4) Uani 1 1 d .
C15 C 0.35549(10) -0.04012(12) 0.03031(16) 0.0401(5) Uani 1 1 d .
H15 H 0.3085 -0.0738 0.0306 0.048 Uiso 1 1 calc R
C16 C 0.37140(12) -0.02719(15) -0.08888(17) 0.0530(6) Uani 1 1 d .
H16A H 0.3774 -0.0859 -0.1229 0.079 Uiso 1 1 calc R
H16B H 0.4163 0.0078 -0.0918 0.079 Uiso 1 1 calc R
H16C H 0.3307 0.0048 -0.1283 0.079 Uiso 1 1 calc R
C17 C 0.41482(13) -0.09657(14) 0.0918(2) 0.0583(6) Uani 1 1 d .
H17A H 0.4163 -0.1560 0.0580 0.087 Uiso 1 1 calc R
H17B H 0.4041 -0.1030 0.1682 0.087 Uiso 1 1 calc R
H17C H 0.4622 -0.0670 0.0887 0.087 Uiso 1 1 calc R
C18 C 0.19506(9) 0.19049(12) 0.20227(15) 0.0331(4) Uani 1 1 d .
H18 H 0.1591 0.1414 0.1834 0.040 Uiso 1 1 calc R
C19 C 0.20006(11) 0.20375(14) 0.32633(16) 0.0454(5) Uani 1 1 d .
H19A H 0.1513 0.2158 0.3495 0.068 Uiso 1 1 calc R
H19B H 0.2322 0.2547 0.3464 0.068 Uiso 1 1 calc R
H19C H 0.2199 0.1493 0.3626 0.068 Uiso 1 1 calc R
C20 C 0.16695(10) 0.27554(13) 0.14364(16) 0.0435(5) Uani 1 1 d .
H20A H 0.1175 0.2886 0.1632 0.065 Uiso 1 1 calc R
H20B H 0.1661 0.2668 0.0645 0.065 Uiso 1 1 calc R
H20C H 0.1992 0.3259 0.1656 0.065 Uiso 1 1 calc R

loop_
_atom_site_aniso_label
_atom_site_aniso_U_11
_atom_site_aniso_U_22
_atom_site_aniso_U_33
_atom_site_aniso_U_23
_atom_site_aniso_U_13
_atom_site_aniso_U_12
O1 0.0427(7) 0.0374(7) 0.0268(6) 0.0061(5) -0.0060(5) -0.0066(5)
N1 0.0282(7) 0.0243(7) 0.0217(7) 0.0004(5) -0.0018(5) -0.0045(5)
C1 0.0267(8) 0.0233(8) 0.0217(8) 0.0004(6) 0.0014(6) 0.0015(6)
C2 0.0249(8) 0.0224(8) 0.0248(8) -0.0029(6) 0.0021(6) 0.0007(6)
C3 0.0303(9) 0.0302(9) 0.0336(9) 0.0030(7) 0.0016(7) -0.0033(7)
C4 0.0283(9) 0.0339(10) 0.0415(10) -0.0027(8) 0.0014(8) -0.0068(7)
C5 0.0278(9) 0.0428(11) 0.0332(9) -0.0039(8) -0.0039(7) -0.0035(7)
C6 0.0328(9) 0.0372(10) 0.0273(9) 0.0025(7) -0.0045(7) -0.0019(7)
C7 0.0272(8) 0.0257(8) 0.0251(8) -0.0025(7) 0.0006(6) -0.0005(7)
C8 0.0337(9) 0.0311(9) 0.0229(8) 0.0036(7) -0.0046(7) -0.0050(7)
C9 0.0272(8) 0.0253(8) 0.0210(8) 0.0013(6) -0.0007(6) -0.0034(6)
C10 0.0319(9) 0.0283(9) 0.0281(8) -0.0019(7) 0.0054(7) -0.0031(7)
C11 0.0273(9) 0.0360(10) 0.0369(9) -0.0017(8) 0.0061(7) -0.0029(7)
C12 0.0279(8) 0.0363(10) 0.0306(9) -0.0014(7) 0.0000(7) -0.0093(7)
C13 0.0342(9) 0.0276(9) 0.0267(8) -0.0026(7) 0.0004(7) -0.0051(7)
C14 0.0269(8) 0.0264(8) 0.0243(8) 0.0014(7) 0.0000(6) -0.0009(7)
C15 0.0344(10) 0.0320(10) 0.0555(12) -0.0111(9) 0.0135(9) -0.0046(8)
C16 0.0571(13) 0.0524(13) 0.0509(12) -0.0203(10) 0.0131(10) 0.0019(10)
C17 0.0650(14) 0.0337(11) 0.0783(16) 0.0031(11) 0.0184(12) 0.0092(10)
C18 0.0278(8) 0.0286(9) 0.0429(10) -0.0057(8) 0.0037(7) -0.0037(7)
C19 0.0476(11) 0.0472(12) 0.0437(11) 0.0032(9) 0.0175(9) 0.0056(9)
C20 0.0403(11) 0.0451(11) 0.0442(11) -0.0028(9) -0.0022(9) 0.0103(9)

loop_
_atom_type_symbol
_atom_type_description
_atom_type_scat_dispersion_real
_atom_type_scat_dispersion_imag
_atom_type_scat_source
C C 0.0033 0.0016 'International Tables Vol C Tables 4.2.6.8 and 6.1.1.4'
H H 0.0000 0.0000 'International Tables Vol C Tables 4.2.6.8 and 6.1.1.4'
N N 0.0061 0.0033 'International Tables Vol C Tables 4.2.6.8 and 6.1.1.4'
O O 0.0106 0.0060 'International Tables Vol C Tables 4.2.6.8 and 6.1.1.4'

loop_
_geom_angle_atom_site_label_1
_geom_angle_atom_site_label_2
_geom_angle_atom_site_label_3
_geom_angle
C1 N1 C9 125.86(12)
C1 N1 C8 113.52(12)
C9 N1 C8 120.62(13)
O1 C1 N1 125.96(14)
O1 C1 C2 128.13(15)
N1 C1 C2 105.90(12)
C7 C2 C3 121.38(14)
C7 C2 C1 108.99(13)
C3 C2 C1 129.63(14)
C4 C3 C2 118.03(16)
C4 C3 H3 121.0
C2 C3 H3 121.0
C3 C4 C5 120.51(16)
C3 C4 H4 119.7
C5 C4 H4 119.7
C6 C5 C4 121.39(15)
C6 C5 H5 119.3
C4 C5 H5 119.3
C5 C6 C7 118.09(15)
C5 C6 H6 121.0
C7 C6 H6 121.0
C2 C7 C6 120.59(15)
C2 C7 C8 109.52(13)
C6 C7 C8 129.89(15)
N1 C8 C7 102.07(12)
N1 C8 H8A 111.4
C7 C8 H8A 111.4
N1 C8 H8B 111.4
C7 C8 H8B 111.4
H8A C8 H8B 109.2
C14 C9 C10 122.26(14)
C14 C9 N1 118.83(14)
C10 C9 N1 118.85(14)
C11 C10 C9 117.59(15)
C11 C10 C15 120.27(15)
C9 C10 C15 122.14(15)
C12 C11 C10 120.93(16)
C12 C11 H11 119.5
C10 C11 H11 119.5
C13 C12 C11 120.50(15)
C13 C12 H12 119.7
C11 C12 H12 119.7
C12 C13 C14 120.42(15)
C12 C13 H13 119.8
C14 C13 H13 119.8
C9 C14 C13 118.18(15)
C9 C14 C18 122.16(14)
C13 C14 C18 119.65(14)
C10 C15 C17 111.43(16)
C10 C15 C16 111.46(16)
C17 C15 C16 110.85(17)
C10 C15 H15 107.6
C17 C15 H15 107.6
C16 C15 H15 107.6
C15 C16 H16A 109.5
C15 C16 H16B 109.5
H16A C16 H16B 109.5
C15 C16 H16C 109.5
H16A C16 H16C 109.5
H16B C16 H16C 109.5
C15 C17 H17A 109.5
C15 C17 H17B 109.5
H17A C17 H17B 109.5
C15 C17 H17C 109.5
H17A C17 H17C 109.5
H17B C17 H17C 109.5
C14 C18 C20 112.01(15)
C14 C18 C19 110.38(14)
C20 C18 C19 110.57(15)
C14 C18 H18 107.9
C20 C18 H18 107.9
C19 C18 H18 107.9
C18 C19 H19A 109.5
C18 C19 H19B 109.5
H19A C19 H19B 109.5
C18 C19 H19C 109.5
H19A C19 H19C 109.5
H19B C19 H19C 109.5
C18 C20 H20A 109.5
C18 C20 H20B 109.5
H20A C20 H20B 109.5
C18 C20 H20C 109.5
H20A C20 H20C 109.5
H20B C20 H20C 109.5

loop_
_geom_bond_atom_site_label_1
_geom_bond_atom_site_label_2
_geom_bond_distance
O1 C1 1.2233(18)
N1 C1 1.362(2)
N1 C9 1.4381(19)
N1 C8 1.4678(19)
C1 C2 1.485(2)
C2 C7 1.383(2)
C2 C3 1.389(2)
C3 C4 1.385(2)
C3 H3 0.9500
C4 C5 1.387(3)
C4 H4 0.9500
C5 C6 1.384(2)
C5 H5 0.9500
C6 C7 1.387(2)
C6 H6 0.9500
C7 C8 1.501(2)
C8 H8A 0.9900
C8 H8B 0.9900
C9 C14 1.395(2)
C9 C10 1.398(2)
C10 C11 1.395(2)
C10 C15 1.521(2)
C11 C12 1.384(2)
C11 H11 0.9500
C12 C13 1.380(2)
C12 H12 0.9500
C13 C14 1.396(2)
C13 H13 0.9500
C14 C18 1.519(2)
C15 C17 1.526(3)
C15 C16 1.529(3)
C15 H15 1.0000
C16 H16A 0.9800
C16 H16B 0.9800
C16 H16C 0.9800
C17 H17A 0.9800
C17 H17B 0.9800
C17 H17C 0.9800
C18 C20 1.526(3)
C18 C19 1.531(3)
C18 H18 1.0000
C19 H19A 0.9800
C19 H19B 0.9800
C19 H19C 0.9800
C20 H20A 0.9800
C20 H20B 0.9800
C20 H20C 0.9800

loop_
_geom_torsion_atom_site_label_1
_geom_torsion_atom_site_label_2
_geom_torsion_atom_site_label_3
_geom_torsion_atom_site_label_4
_geom_torsion
C9 N1 C1 O1 1.4(3)
C8 N1 C1 O1 -179.34(16)
C9 N1 C1 C2 -178.24(14)
C8 N1 C1 C2 1.01(18)
O1 C1 C2 C7 179.51(16)
N1 C1 C2 C7 -0.85(17)
O1 C1 C2 C3 -0.8(3)
N1 C1 C2 C3 178.82(16)
C7 C2 C3 C4 0.1(2)
C1 C2 C3 C4 -179.50(16)
C2 C3 C4 C5 -0.5(3)
C3 C4 C5 C6 0.4(3)
C4 C5 C6 C7 0.2(3)
C3 C2 C7 C6 0.4(2)
C1 C2 C7 C6 -179.90(15)
C3 C2 C7 C8 -179.31(15)
C1 C2 C7 C8 0.39(18)
C5 C6 C7 C2 -0.5(3)
C5 C6 C7 C8 179.11(17)
C1 N1 C8 C7 -0.77(18)
C9 N1 C8 C7 178.52(13)
C2 C7 C8 N1 0.19(18)
C6 C7 C8 N1 -179.50(17)
C1 N1 C9 C14 -95.44(19)
C8 N1 C9 C14 85.36(18)
C1 N1 C9 C10 87.5(2)
C8 N1 C9 C10 -91.67(19)
C14 C9 C10 C11 -2.6(2)
N1 C9 C10 C11 174.37(14)
C14 C9 C10 C15 178.15(15)
N1 C9 C10 C15 -4.9(2)
C9 C10 C11 C12 -0.4(3)
C15 C10 C11 C12 178.87(16)
C10 C11 C12 C13 1.8(3)
C11 C12 C13 C14 -0.1(3)
C10 C9 C14 C13 4.1(2)
N1 C9 C14 C13 -172.80(14)
C10 C9 C14 C18 -174.30(15)
N1 C9 C14 C18 8.8(2)
C12 C13 C14 C9 -2.7(2)
C12 C13 C14 C18 175.73(15)
C11 C10 C15 C17 51.5(2)
C9 C10 C15 C17 -129.20(18)
C11 C10 C15 C16 -72.9(2)
C9 C10 C15 C16 106.39(19)
C9 C14 C18 C20 -115.69(17)
C13 C14 C18 C20 65.9(2)
C9 C14 C18 C19 120.63(17)
C13 C14 C18 C19 -57.8(2)

loop_
_cod_related_entry_id
_cod_related_entry_database
_cod_related_entry_code
1 ChemSpider 1038279
